data_2018476
loop_
_publ_author_name
'Gougeon, Patrick'
'Al Rahal Al Orabi, Rabih'
'Gautier, R\'egis'
'Potel, Michel'

_publ_section_title
;
 Sc~0.43(2)~Rb~2~Mo~15~S~19~, a partially Sc-filled variant of
 Rb~2~Mo~15~S~19~
;
_journal_coeditor_code FN3104
_journal_issue 5
_journal_name_full 'Acta Crystallographica Section C'
_journal_page_first i25
_journal_page_last i28
_journal_paper_doi 10.1107/S0108270112016605
_journal_volume 68
_journal_year 2012
_chemical_formula_iupac 'Sc0.43(2) Rb2 Mo15 S19'
_chemical_formula_moiety 'Mo15 Rb2 S19 Sc0.43'
_chemical_formula_sum 'Mo15 Rb2 S19 Sc0.43'
_chemical_formula_weight 2238.365
_chemical_name_systematic 'scandium dirubidium pentadecamolybdenum nonadecasulfide'
_space_group_IT_number 167
_symmetry_cell_setting trigonal
_symmetry_space_group_name_Hall '-R 3 2"c'
_symmetry_space_group_name_H-M 'R -3 c :H'
_atom_sites_solution_primary direct
_atom_sites_solution_secondary difmap
_audit_creation_method SHELXL97
_cell_angle_alpha 90.00
_cell_angle_beta 90.00
_cell_angle_gamma 120.00
_cell_formula_units_Z 6
_cell_length_a 9.51730(10)
_cell_length_b 9.51730(10)
_cell_length_c 56.0061(9)
_cell_measurement_reflns_used 22338
_cell_measurement_temperature 293(2)
_cell_measurement_theta_max 39.76
_cell_measurement_theta_min 2.18
_cell_volume 4393.33(10)
_computing_cell_refinement 'COLLECT (Nonius, 1998)'
_computing_data_collection 'COLLECT (Nonius, 1998)'
_computing_data_reduction 'EvalCCD (Duisenberg <i>et al.</i>, 2003)'
_computing_molecular_graphics 'DIAMOND (Brandenburg, 1996)'
_computing_publication_material 'SHELXL97 (Sheldrick, 2008)'
_computing_structure_refinement 'SHELXL97 (Sheldrick, 2008)'
_computing_structure_solution 'SIR97 (Altomare <i>et al.</i>, 1999)'
_diffrn_ambient_temperature 293(2)
_diffrn_measured_fraction_theta_full 0.991
_diffrn_measured_fraction_theta_max 0.991
_diffrn_measurement_device_type 'Nonius KappaCCD area-detector'
_diffrn_measurement_method '\f scans (\k = 0) + additional \w scans'
_diffrn_radiation_monochromator graphite
_diffrn_radiation_source 'fine-focus sealed tube'
_diffrn_radiation_type MoK\a
_diffrn_radiation_wavelength 0.71069
_diffrn_reflns_av_R_equivalents 0.0693
_diffrn_reflns_av_sigmaI/netI 0.0285
_diffrn_reflns_limit_h_max 13
_diffrn_reflns_limit_h_min -13
_diffrn_reflns_limit_k_max 13
_diffrn_reflns_limit_k_min -13
_diffrn_reflns_limit_l_max 78
_diffrn_reflns_limit_l_min -77
_diffrn_reflns_number 13057
_diffrn_reflns_theta_full 30.00
_diffrn_reflns_theta_max 30.00
_diffrn_reflns_theta_min 2.18
_exptl_absorpt_coefficient_mu 10.922
_exptl_absorpt_correction_T_max 0.4630
_exptl_absorpt_correction_T_min 0.2977
_exptl_absorpt_correction_type analytical
_exptl_absorpt_process_details '(de Meulenaer & Tompa, 1965)'
_exptl_crystal_colour black
_exptl_crystal_density_diffrn 5.076
_exptl_crystal_density_method 'not measured'
_exptl_crystal_description multi-faceted
_exptl_crystal_F_000 6102
_exptl_crystal_size_max 0.129
_exptl_crystal_size_mid 0.117
_exptl_crystal_size_min 0.088
_refine_diff_density_max 1.094
_refine_diff_density_min -0.884
_refine_ls_extinction_coef 0.000087(11)
_refine_ls_extinction_expression Fc^*^=kFc[1+0.001xFc^2^\l^3^/sin(2\q)]^-1/4^
_refine_ls_extinction_method 'SHELXL97 (Sheldrick, 2008)'
_refine_ls_goodness_of_fit_ref 1.253
_refine_ls_matrix_type full
_refine_ls_number_parameters 64
_refine_ls_number_reflns 1431
_refine_ls_number_restraints 0
_refine_ls_restrained_S_all 1.253
_refine_ls_R_factor_all 0.0308
_refine_ls_R_factor_gt 0.0292
_refine_ls_shift/su_max 0.000
_refine_ls_shift/su_mean 0.000
_refine_ls_structure_factor_coef Fsqd
_refine_ls_weighting_details 'calc w = 1/[\s^2^(Fo^2^)+(0.0000P)^2^+69.7690P] where P=(Fo^2^+2Fc^2^)/3'
_refine_ls_weighting_scheme calc
_refine_ls_wR_factor_gt 0.0619
_refine_ls_wR_factor_ref 0.0624
_reflns_number_gt 1383
_reflns_number_total 1431
_reflns_threshold_expression I>2\s(I)
_cod_data_source_file fn3104.cif
_cod_data_source_block I
_cod_original_sg_symbol_H-M 'R -3 c'
_cod_database_code 2018476
_cod_database_fobs_code 2018476

loop_
_symmetry_equiv_pos_as_xyz
'x, y, z'
'-y, x-y, z'
'-x+y, -x, z'
'x-y, -y, -z+1/2'
'-x, -x+y, -z+1/2'
'y, x, -z+1/2'
'x+2/3, y+1/3, z+1/3'
'-y+2/3, x-y+1/3, z+1/3'
'-x+y+2/3, -x+1/3, z+1/3'
'x-y+2/3, -y+1/3, -z+5/6'
'-x+2/3, -x+y+1/3, -z+5/6'
'y+2/3, x+1/3, -z+5/6'
'x+1/3, y+2/3, z+2/3'
'-y+1/3, x-y+2/3, z+2/3'
'-x+y+1/3, -x+2/3, z+2/3'
'x-y+1/3, -y+2/3, -z+7/6'
'-x+1/3, -x+y+2/3, -z+7/6'
'y+1/3, x+2/3, -z+7/6'
'-x, -y, -z'
'y, -x+y, -z'
'x-y, x, -z'
'-x+y, y, z-1/2'
'x, x-y, z-1/2'
'-y, -x, z-1/2'
'-x+2/3, -y+1/3, -z+1/3'
'y+2/3, -x+y+1/3, -z+1/3'
'x-y+2/3, x+1/3, -z+1/3'
'-x+y+2/3, y+1/3, z-1/6'
'x+2/3, x-y+1/3, z-1/6'
'-y+2/3, -x+1/3, z-1/6'
'-x+1/3, -y+2/3, -z+2/3'
'y+1/3, -x+y+2/3, -z+2/3'
'x-y+1/3, x+2/3, -z+2/3'
'-x+y+1/3, y+2/3, z+1/6'
'x+1/3, x-y+2/3, z+1/6'
'-y+1/3, -x+2/3, z+1/6'

loop_
_atom_site_type_symbol
_atom_site_label
_atom_site_fract_x
_atom_site_fract_y
_atom_site_fract_z
_atom_site_U_iso_or_equiv
_atom_site_adp_type
_atom_site_calc_flag
_atom_site_refinement_flags
_atom_site_occupancy
_atom_site_symmetry_multiplicity
Rb Rb1 0.0000 0.0000 0.112814(16) 0.0309(2) Uani d S 1 3
Sc Sc1 -0.1667 0.1667 0.1667 0.025(3) Uani d SP 0.142(6) 2
Mo Mo1 -0.34200(4) 0.16746(4) 0.123521(6) 0.01226(10) Uani d . 1 1
Mo Mo2 -0.17009(5) 0.3333 0.0833 0.01165(11) Uani d S 1 2
Mo Mo3 -0.49608(4) -0.18041(4) 0.186855(6) 0.01349(10) Uani d . 1 1
S S1 -0.04693(12) 0.31317(12) 0.119858(19) 0.01637(19) Uani d . 1 1
S S2 -0.3333 0.03388(14) 0.0833 0.0154(3) Uani d S 1 2
S S3 -0.35297(12) -0.05314(12) 0.149673(19) 0.0169(2) Uani d . 1 1
S S4 -0.3333 0.3333 0.15718(3) 0.0179(3) Uani d S 1 3
S S5 -0.6667 -0.3333 0.22009(3) 0.0184(3) Uani d S 1 3

loop_
_atom_site_aniso_label
_atom_site_aniso_U_11
_atom_site_aniso_U_22
_atom_site_aniso_U_33
_atom_site_aniso_U_12
_atom_site_aniso_U_13
_atom_site_aniso_U_23
Rb1 0.0310(3) 0.0310(3) 0.0306(4) 0.01549(13) 0.000 0.000
Sc1 0.025(4) 0.027(4) 0.027(5) 0.015(4) -0.010(3) -0.011(4)
Mo1 0.01478(16) 0.01464(16) 0.00824(16) 0.00800(12) -0.00071(11) 0.00080(11)
Mo2 0.01339(16) 0.0131(2) 0.0083(2) 0.00656(10) -0.00095(8) -0.00189(15)
Mo3 0.01728(17) 0.01515(16) 0.00806(17) 0.00813(13) 0.00061(11) 0.00071(11)
S1 0.0167(4) 0.0174(4) 0.0148(4) 0.0084(3) -0.0030(3) -0.0039(3)
S2 0.0195(6) 0.0149(4) 0.0134(6) 0.0098(3) -0.0033(5) -0.0017(2)
S3 0.0161(4) 0.0184(4) 0.0155(4) 0.0080(4) 0.0020(3) 0.0059(4)
S4 0.0229(5) 0.0229(5) 0.0079(7) 0.0115(2) 0.000 0.000
S5 0.0241(5) 0.0241(5) 0.0069(7) 0.0121(2) 0.000 0.000

loop_
_atom_type_symbol
_atom_type_description
_atom_type_scat_dispersion_real
_atom_type_scat_dispersion_imag
_atom_type_scat_source
S S 0.1246 0.1234 'International Tables Vol C Tables 4.2.6.8 and 6.1.1.4'
Sc Sc 0.2519 0.3716 'International Tables Vol C Tables 4.2.6.8 and 6.1.1.4'
Rb Rb -0.9393 2.9676 'International Tables Vol C Tables 4.2.6.8 and 6.1.1.4'
Mo Mo -1.6832 0.6857 'International Tables Vol C Tables 4.2.6.8 and 6.1.1.4'

loop_
_geom_angle_atom_site_label_1
_geom_angle_atom_site_label_2
_geom_angle_atom_site_label_3
_geom_angle_site_symmetry_1
_geom_angle_site_symmetry_3
_geom_angle
S1 Rb1 S1 2 3 118.549(10)
S1 Rb1 S1 2 . 118.549(10)
S1 Rb1 S1 3 . 118.549(10)
S1 Rb1 S5 2 28_455 96.97(2)
S1 Rb1 S5 3 28_455 96.97(2)
S1 Rb1 S5 . 28_455 96.97(2)
S1 Rb1 S4 2 25_455 83.03(2)
S1 Rb1 S4 3 25_455 83.03(2)
S1 Rb1 S4 . 25_455 83.03(2)
S5 Rb1 S4 28_455 25_455 180.0
S1 Rb1 S2 2 2 57.45(2)
S1 Rb1 S2 3 2 76.93(2)
S1 Rb1 S2 . 2 157.73(3)
S5 Rb1 S2 28_455 2 63.732(13)
S4 Rb1 S2 25_455 2 116.269(13)
S1 Rb1 S2 2 . 76.93(2)
S1 Rb1 S2 3 . 157.73(3)
S1 Rb1 S2 . . 57.45(2)
S5 Rb1 S2 28_455 . 63.731(13)
S4 Rb1 S2 25_455 . 116.268(13)
S2 Rb1 S2 2 . 101.899(16)
S1 Rb1 S2 2 3 157.73(3)
S1 Rb1 S2 3 3 57.45(2)
S1 Rb1 S2 . 3 76.93(2)
S5 Rb1 S2 28_455 3 63.731(13)
S4 Rb1 S2 25_455 3 116.269(13)
S2 Rb1 S2 2 3 101.899(16)
S2 Rb1 S2 . 3 101.899(16)
S1 Rb1 S3 2 3 139.67(4)
S1 Rb1 S3 3 3 62.17(2)
S1 Rb1 S3 . 3 60.30(2)
S5 Rb1 S3 28_455 3 123.35(2)
S4 Rb1 S3 25_455 3 56.65(2)
S2 Rb1 S3 2 3 138.80(2)
S2 Rb1 S3 . 3 117.69(2)
S2 Rb1 S3 3 3 60.846(16)
S1 Rb1 S3 2 . 60.30(2)
S1 Rb1 S3 3 . 139.67(4)
S1 Rb1 S3 . . 62.17(2)
S5 Rb1 S3 28_455 . 123.35(2)
S4 Rb1 S3 25_455 . 56.65(2)
S2 Rb1 S3 2 . 117.69(2)
S2 Rb1 S3 . . 60.846(16)
S2 Rb1 S3 3 . 138.80(2)
S3 Rb1 S3 3 . 92.68(3)
S1 Rb1 S3 2 2 62.17(2)
S1 Rb1 S3 3 2 60.30(2)
S1 Rb1 S3 . 2 139.67(4)
S5 Rb1 S3 28_455 2 123.35(2)
S4 Rb1 S3 25_455 2 56.65(2)
S2 Rb1 S3 2 2 60.846(16)
S2 Rb1 S3 . 2 138.80(2)
S2 Rb1 S3 3 2 117.69(2)
S3 Rb1 S3 3 2 92.68(3)
S3 Rb1 S3 . 2 92.68(3)
S3 Sc1 S3 . 25_455 180.0
S3 Sc1 S4 . 25_455 87.61(3)
S3 Sc1 S4 25_455 25_455 92.39(3)
S3 Sc1 S4 . . 92.39(3)
S3 Sc1 S4 25_455 . 87.61(3)
S4 Sc1 S4 25_455 . 180.0
S3 Sc1 S1 . . 90.13(3)
S3 Sc1 S1 25_455 . 89.87(3)
S4 Sc1 S1 25_455 . 104.16(4)
S4 Sc1 S1 . . 75.84(4)
S3 Sc1 S1 . 25_455 89.87(3)
S3 Sc1 S1 25_455 25_455 90.12(3)
S4 Sc1 S1 25_455 25_455 75.84(4)
S4 Sc1 S1 . 25_455 104.16(4)
S1 Sc1 S1 . 25_455 180.0
S4 Mo1 S1 . . 92.31(3)
S4 Mo1 S1 . 3_455 91.39(3)
S1 Mo1 S1 . 3_455 168.77(5)
S4 Mo1 S3 . . 93.68(4)
S1 Mo1 S3 . . 94.52(3)
S1 Mo1 S3 3_455 . 95.81(3)
S4 Mo1 S2 . . 170.48(4)
S1 Mo1 S2 . . 84.06(3)
S1 Mo1 S2 3_455 . 90.61(3)
S3 Mo1 S2 . . 95.38(4)
S4 Mo1 Mo1 . 2_565 56.79(2)
S1 Mo1 Mo1 . 2_565 57.87(3)
S1 Mo1 Mo1 3_455 2_565 116.28(3)
S3 Mo1 Mo1 . 2_565 134.72(3)
S2 Mo1 Mo1 . 2_565 114.15(2)
S4 Mo1 Mo1 . 3_455 56.79(2)
S1 Mo1 Mo1 . 3_455 117.64(3)
S1 Mo1 Mo1 3_455 3_455 56.51(3)
S3 Mo1 Mo1 . 3_455 134.87(3)
S2 Mo1 Mo1 . 3_455 117.38(2)
Mo1 Mo1 Mo1 2_565 3_455 60.0
S4 Mo1 Mo2 . 3_455 118.84(2)
S1 Mo1 Mo2 . 3_455 113.75(3)
S1 Mo1 Mo2 3_455 3_455 55.39(3)
S3 Mo1 Mo2 . 3_455 134.25(3)
S2 Mo1 Mo2 . 3_455 55.53(2)
Mo1 Mo1 Mo2 2_565 3_455 91.004(10)
Mo1 Mo1 Mo2 3_455 3_455 62.117(9)
S4 Mo1 Mo2 . . 116.20(2)
S1 Mo1 Mo2 . . 54.77(3)
S1 Mo1 Mo2 3_455 . 114.21(3)
S3 Mo1 Mo2 . . 135.64(3)
S2 Mo1 Mo2 . . 54.68(2)
Mo1 Mo1 Mo2 2_565 . 59.475(9)
Mo1 Mo1 Mo2 3_455 . 89.484(10)
Mo2 Mo1 Mo2 3_455 . 59.014(17)
S1 Mo2 S1 . 16_554 116.58(5)
S1 Mo2 S2 . . 87.63(3)
S1 Mo2 S2 16_554 . 95.52(3)
S1 Mo2 S2 . 2_565 95.52(3)
S1 Mo2 S2 16_554 2_565 87.63(3)
S2 Mo2 S2 . 2_565 174.03(4)
S1 Mo2 Mo2 . 3_455 114.88(3)
S1 Mo2 Mo2 16_554 3_455 119.32(2)
S2 Mo2 Mo2 . 3_455 57.017(19)
S2 Mo2 Mo2 2_565 3_455 117.017(19)
S1 Mo2 Mo2 . 2_565 119.32(2)
S1 Mo2 Mo2 16_554 2_565 114.88(3)
S2 Mo2 Mo2 . 2_565 117.017(19)
S2 Mo2 Mo2 2_565 2_565 57.017(19)
Mo2 Mo2 Mo2 3_455 2_565 60.0
S1 Mo2 Mo1 . 2_565 57.73(2)
S1 Mo2 Mo1 16_554 2_565 144.67(3)
S2 Mo2 Mo1 . 2_565 117.777(10)
S2 Mo2 Mo1 2_565 2_565 60.400(8)
Mo2 Mo2 Mo1 3_455 2_565 90.461(10)
Mo2 Mo2 Mo1 2_565 2_565 61.798(10)
S1 Mo2 Mo1 . 17_444 144.67(3)
S1 Mo2 Mo1 16_554 17_444 57.73(2)
S2 Mo2 Mo1 . 17_444 60.401(8)
S2 Mo2 Mo1 2_565 17_444 117.776(10)
Mo2 Mo2 Mo1 3_455 17_444 61.800(10)
Mo2 Mo2 Mo1 2_565 17_444 90.462(10)
Mo1 Mo2 Mo1 2_565 17_444 148.89(2)
S1 Mo2 Mo1 . . 55.73(3)
S1 Mo2 Mo1 16_554 . 152.23(3)
S2 Mo2 Mo1 . . 59.370(9)
S2 Mo2 Mo1 2_565 . 118.531(11)
Mo2 Mo2 Mo1 3_455 . 59.188(10)
Mo2 Mo2 Mo1 2_565 . 88.969(10)
Mo1 Mo2 Mo1 2_565 . 58.408(13)
Mo1 Mo2 Mo1 17_444 . 111.081(13)
S1 Mo2 Mo1 . 16_554 152.23(3)
S1 Mo2 Mo1 16_554 16_554 55.73(3)
S2 Mo2 Mo1 . 16_554 118.530(11)
S2 Mo2 Mo1 2_565 16_554 59.371(9)
Mo2 Mo2 Mo1 3_455 16_554 88.970(10)
Mo2 Mo2 Mo1 2_565 16_554 59.190(10)
Mo1 Mo2 Mo1 2_565 16_554 111.082(13)
Mo1 Mo2 Mo1 17_444 16_554 58.405(13)
Mo1 Mo2 Mo1 . 16_554 144.35(2)
S5 Mo3 S3 . . 172.12(4)
S5 Mo3 S1 . 25_455 92.32(4)
S3 Mo3 S1 . 25_455 95.56(4)
S5 Mo3 S3 . 27_455 91.43(3)
S3 Mo3 S3 . 27_455 88.13(3)
S1 Mo3 S3 25_455 27_455 92.18(3)
S5 Mo3 S3 . 26_445 91.20(3)
S3 Mo3 S3 . 26_445 87.92(3)
S1 Mo3 S3 25_455 26_445 97.54(3)
S3 Mo3 S3 27_455 26_445 169.82(4)
S5 Mo3 Mo3 . 3_445 56.40(2)
S3 Mo3 Mo3 . 3_445 117.07(3)
S1 Mo3 Mo3 25_455 3_445 135.20(3)
S3 Mo3 Mo3 27_455 3_445 117.15(3)
S3 Mo3 Mo3 26_445 3_445 56.98(3)
S5 Mo3 Mo3 . 2_455 56.40(2)
S3 Mo3 Mo3 . 2_455 117.30(3)
S1 Mo3 Mo3 25_455 2_455 131.69(3)
S3 Mo3 Mo3 27_455 2_455 57.32(3)
S3 Mo3 Mo3 26_445 2_455 116.81(3)
Mo3 Mo3 Mo3 3_445 2_455 60.0
S5 Mo3 Mo3 . 26_445 117.03(2)
S3 Mo3 Mo3 . 26_445 56.35(3)
S1 Mo3 Mo3 25_455 26_445 138.29(3)
S3 Mo3 Mo3 27_455 26_445 114.42(3)
S3 Mo3 Mo3 26_445 26_445 55.82(3)
Mo3 Mo3 Mo3 3_445 26_445 60.734(8)
Mo3 Mo3 Mo3 2_455 26_445 90.0
S5 Mo3 Mo3 . 27_455 117.03(2)
S3 Mo3 Mo3 . 27_455 56.60(3)
S1 Mo3 Mo3 25_455 27_455 134.68(3)
S3 Mo3 Mo3 27_455 27_455 55.91(3)
S3 Mo3 Mo3 26_445 27_455 114.32(3)
Mo3 Mo3 Mo3 3_445 27_455 90.0
Mo3 Mo3 Mo3 2_455 27_455 60.734(8)
Mo3 Mo3 Mo3 26_445 27_455 58.532(15)
Mo2 S1 Mo1 . . 69.50(3)
Mo2 S1 Mo3 . 25_455 133.69(4)
Mo1 S1 Mo3 . 25_455 130.32(5)
Mo2 S1 Mo1 . 2_565 66.88(3)
Mo1 S1 Mo1 . 2_565 65.62(3)
Mo3 S1 Mo1 25_455 2_565 83.88(3)
Mo2 S2 Mo2 . 3_455 65.97(4)
Mo2 S2 Mo1 . . 65.95(3)
Mo2 S2 Mo1 3_455 . 64.07(3)
Mo2 S2 Mo1 . 17_444 64.07(3)
Mo2 S2 Mo1 3_455 17_444 65.95(3)
Mo1 S2 Mo1 . 17_444 119.53(5)
Mo2 S2 Rb1 3_455 . 146.11(3)
Mo1 S2 Rb1 . . 84.011(14)
Mo1 S2 Rb1 17_444 . 128.288(13)
Mo2 S2 Rb1 . 16_444 146.11(3)
Mo1 S2 Rb1 . 16_444 128.291(13)
Mo1 S2 Rb1 17_444 16_444 84.008(14)
Rb1 S2 Rb1 . 16_444 118.46(4)
Sc1 S3 Mo3 . 26_445 151.43(5)
Mo3 S3 Mo3 . 26_445 67.74(3)
Sc1 S3 Mo3 . 27_455 130.32(5)
Mo3 S3 Mo3 . 27_455 67.59(3)
Mo3 S3 Mo3 26_445 27_455 65.70(3)
Sc1 S3 Mo1 . . 77.19(3)
Mo3 S3 Mo1 . . 133.40(4)
Mo3 S3 Mo1 26_445 . 131.28(5)
Mo3 S3 Mo1 27_455 . 82.72(3)
Sc1 S3 Rb1 . . 82.34(3)
Mo3 S3 Rb1 . . 140.54(4)
Mo3 S3 Rb1 26_445 . 96.56(3)
Mo3 S3 Rb1 27_455 . 140.41(4)
Mo1 S3 Rb1 . . 84.64(3)
Mo1 S4 Mo1 . 2_565 66.42(4)
Mo1 S4 Mo1 . 3_455 66.42(4)
Mo1 S4 Mo1 2_565 3_455 66.42(4)
Mo1 S4 Sc1 3_455 . 134.32(5)
Mo1 S4 Sc1 . 2_565 134.32(5)
Sc1 S4 Sc1 . 2_565 116.48(2)
Sc1 S4 Sc1 . 3_455 116.48(2)
Sc1 S4 Sc1 2_565 3_455 116.48(2)
Mo1 S4 Rb1 . 25_455 140.77(3)
Mo1 S4 Rb1 2_565 25_455 140.77(3)
Mo1 S4 Rb1 3_455 25_455 140.77(3)
Mo3 S5 Mo3 2_455 . 67.21(4)
Mo3 S5 Mo3 2_455 3_445 67.21(4)
Mo3 S5 Mo3 . 3_445 67.21(4)
Mo3 S5 Rb1 2_455 34_445 140.28(3)
Mo3 S5 Rb1 . 34_445 140.28(3)
Mo3 S5 Rb1 3_445 34_445 140.28(3)

loop_
_geom_bond_atom_site_label_1
_geom_bond_atom_site_label_2
_geom_bond_site_symmetry_2
_geom_bond_distance
_geom_bond_publ_flag
Rb1 S1 2 3.2512(10) ?
Rb1 S1 3 3.2512(10) ?
Rb1 S1 . 3.2512(10) y
Rb1 S5 28_455 3.3263(19) y
Rb1 S4 25_455 3.5475(19) y
Rb1 S2 2 3.7306(8) ?
Rb1 S2 . 3.7306(8) y
Rb1 S2 3 3.7306(8) ?
Rb1 S3 3 3.7554(11) ?
Rb1 S3 . 3.7554(11) y
Rb1 S3 2 3.7554(11) ?
Sc1 S3 . 2.1718(10) y
Sc1 S3 25_455 2.1719(11) ?
Sc1 S4 25_455 2.7983(3) ?
Sc1 S4 . 2.7983(3) y
Sc1 S1 . 2.9200(11) y
Sc1 S1 25_455 2.9201(11) ?
Mo1 S4 . 2.4336(14) y
Mo1 S1 . 2.4408(10) y
Mo1 S1 3_455 2.4786(10) y
Mo1 S3 . 2.5189(10) y
Mo1 S2 . 2.6065(7) y
Mo1 Mo1 2_565 2.6658(5) y
Mo1 Mo1 3_455 2.6658(5) ?
Mo1 Mo2 3_455 2.6958(4) y
Mo1 Mo2 . 2.7663(4) y
Mo2 S1 . 2.4125(10) y
Mo2 S1 16_554 2.4126(10) y
Mo2 S2 . 2.4715(11) y
Mo2 S2 2_565 2.4715(11) y
Mo2 Mo2 3_455 2.6910(8) y
Mo2 Mo2 2_565 2.6910(8) ?
Mo2 Mo1 2_565 2.6958(4) ?
Mo2 Mo1 17_444 2.6960(4) ?
Mo2 Mo1 16_554 2.7664(4) ?
Mo3 S5 . 2.4198(13) y
Mo3 S3 . 2.4513(10) y
Mo3 S1 25_455 2.4577(10) y
Mo3 S3 27_455 2.4641(10) y
Mo3 S3 26_445 2.4736(10) y
Mo3 Mo3 3_445 2.6783(6) y
Mo3 Mo3 2_455 2.6783(6) ?
Mo3 Mo3 26_445 2.7393(6) y
Mo3 Mo3 27_455 2.7394(6) ?
S1 Mo3 25_455 2.4577(10) ?
S1 Mo1 2_565 2.4786(10) ?
S2 Mo2 3_455 2.4715(11) ?
S2 Mo1 17_444 2.6066(7) ?
S2 Rb1 16_444 3.7307(8) ?
S3 Mo3 26_445 2.4641(10) ?
S3 Mo3 27_455 2.4737(10) ?
S4 Mo1 2_565 2.4336(14) ?
S4 Mo1 3_455 2.4336(14) ?
S4 Sc1 2_565 2.7983(3) ?
S4 Sc1 3_455 2.7983(3) ?
S4 Rb1 25_455 3.5475(19) ?
S5 Mo3 2_455 2.4198(13) ?
S5 Mo3 3_445 2.4198(13) ?
S5 Rb1 34_445 3.3263(19) ?
